data_7246989
loop_
_publ_author_name
'Zhao, Zhen-Zhu'
'Zhang, Fei'
'Ji, Bao-Yu'
'Zhou, Ning'
'Chen, Hui'
'Sun, Yan-Jun'
'Feng, Wei-Sheng'
'Zheng, Xiao-Ke'

_publ_section_title
;
 Pyrrole alkaloids from the fruiting bodies of edible mushroom
 <i>Lentinula edodes</i>.
;
_journal_issue 27
_journal_name_full 'RSC advances'
_journal_page_first 18223
_journal_page_last 18228
_journal_paper_doi 10.1039/d3ra02672h
_journal_volume 13
_journal_year 2023
_chemical_formula_sum 'C10 H11 N O2'
_chemical_formula_weight 177.20
_space_group_crystal_system monoclinic
_space_group_IT_number 14
_space_group_name_Hall '-P 2yn'
_space_group_name_H-M_alt 'P 1 21/n 1'
_atom_sites_solution_hydrogens geom
_audit_update_record
;
2023-03-23 deposited with the CCDC.	2023-05-26 downloaded from the CCDC.
;
_cell_angle_alpha 90
_cell_angle_beta 93.234(2)
_cell_angle_gamma 90
_cell_formula_units_Z 4
_cell_length_a 6.7030(4)
_cell_length_b 9.0452(6)
_cell_length_c 15.0090(9)
_cell_measurement_reflns_used 9988
_cell_measurement_temperature 273.(2)
_cell_measurement_theta_max 74.5551
_cell_measurement_theta_min 4.8892
_cell_volume 908.55(10)
_computing_cell_refinement 'SAINT V8.38A (Bruker AXS Inc., 2017)'
_computing_data_reduction 'SAINT V8.38A (Bruker AXS Inc., 2017)'
_computing_molecular_graphics 'shelXle (C.B. Huebschle, rev 833)'
_computing_structure_refinement 'SHELXL-2016/6 (Sheldrick, 2016)'
_computing_structure_solution 'SHELXT 2014/5 (Sheldrick, 2014)'
_diffrn_ambient_temperature 273.(2)
_diffrn_detector_area_resol_mean 7.3910
_diffrn_measured_fraction_theta_full 0.989
_diffrn_measured_fraction_theta_max 0.989
_diffrn_measurement_device_type 'Bruker APEX-II CCD'
_diffrn_measurement_method '\f and \w scans'
_diffrn_radiation_type 'Cu K\a'
_diffrn_radiation_wavelength 1.54178
_diffrn_reflns_av_R_equivalents 0.0299
_diffrn_reflns_av_unetI/netI 0.0211
_diffrn_reflns_limit_h_max 5
_diffrn_reflns_limit_h_min -8
_diffrn_reflns_limit_k_max 11
_diffrn_reflns_limit_k_min -11
_diffrn_reflns_limit_l_max 18
_diffrn_reflns_limit_l_min -17
_diffrn_reflns_number 14437
_diffrn_reflns_theta_full 74.55
_diffrn_reflns_theta_max 74.55
_diffrn_reflns_theta_min 5.91
_exptl_absorpt_coefficient_mu 0.743
_exptl_absorpt_correction_T_max 0.88
_exptl_absorpt_correction_T_min 0.73
_exptl_absorpt_correction_type multi-scan
_exptl_absorpt_process_details
;
SADABS-2016/2 - Bruker AXS area detector scaling and absorption correction
;
_exptl_crystal_colour Colourless
_exptl_crystal_density_diffrn 1.295
_exptl_crystal_density_method 'not measured'
_exptl_crystal_description Block
_exptl_crystal_F_000 376
_exptl_crystal_size_max 0.370
_exptl_crystal_size_mid 0.330
_exptl_crystal_size_min 0.180
_refine_diff_density_max 0.214
_refine_diff_density_min -0.164
_refine_ls_extinction_method none
_refine_ls_goodness_of_fit_ref 1.056
_refine_ls_hydrogen_treatment mixed
_refine_ls_matrix_type full
_refine_ls_number_parameters 119
_refine_ls_number_reflns 1838
_refine_ls_number_restraints 0
_refine_ls_restrained_S_all 1.056
_refine_ls_R_factor_all 0.0407
_refine_ls_R_factor_gt 0.0397
_refine_ls_shift/su_max 0.000
_refine_ls_shift/su_mean 0.000
_refine_ls_structure_factor_coef Fsqd
_refine_ls_weighting_details 'w=1/[\s^2^(Fo^2^)+(0.0612P)^2^+0.1205P] where P=(Fo^2^+2Fc^2^)/3'
_refine_ls_weighting_scheme calc
_refine_ls_wR_factor_gt 0.1095
_refine_ls_wR_factor_ref 0.1107
_reflns_number_gt 1775
_reflns_number_total 1838
_reflns_threshold_expression 'I > 2\s(I)'
_cod_data_source_file d3ra02672h2.cif
_cod_data_source_block lxg1a
_cod_depositor_comments
;
The following automatic conversions were performed:

data item '_exptl_absorpt_correction_type' value 'Multi-Scan' was
changed to 'multi-scan' in accordance with the
/home/data/users/saulius/crontab/automatic-downloads/current/RSC/lib/dictionaries/cif_core.dic
dictionary named 'cif_core.dic' version 2.4.2 last updated on
2011-04-26.

Automatic conversion script
Id: cif_fix_values 8170 2020-07-09 18:12:32Z antanas 
;
_cod_database_code 7246989

loop_
_space_group_symop_operation_xyz
'x, y, z'
'-x+1/2, y+1/2, -z+1/2'
'-x, -y, -z'
'x-1/2, -y-1/2, z-1/2'

loop_
_atom_site_type_symbol
_atom_site_label
_atom_site_fract_x
_atom_site_fract_y
_atom_site_fract_z
_atom_site_U_iso_or_equiv
_atom_site_adp_type
_atom_site_calc_flag
_atom_site_refinement_flags_adp
_atom_site_refinement_flags_occupancy
_atom_site_refinement_flags_posn
_atom_site_occupancy
_atom_site_disorder_assembly
_atom_site_disorder_group
O O1 0.08524(13) 0.35948(12) 0.58274(6) 0.0668(3) Uani d . . . 1 . .
C C1 0.24198(17) 0.30779(14) 0.55846(8) 0.0515(3) Uani d . . . 1 . .
H H1 0.308002 0.23921 0.595684 0.062 Uiso calc U . R 1 . .
O O2 0.76869(15) 0.36718(12) 0.24897(7) 0.0682(3) Uani d . . . 1 . .
C C2 0.33068(15) 0.34497(12) 0.47738(7) 0.0441(3) Uani d . . . 1 . .
N N1 0.24680(13) 0.44835(10) 0.41748(6) 0.0445(2) Uani d . . . 1 . .
H H1N 0.137802 0.49564 0.425175 0.053 Uiso calc U . R 1 . .
C C10 0.2605(2) 0.48684(15) 0.18359(9) 0.0619(3) Uani d . . . 1 . .
H H10A 0.37498 0.428482 0.170718 0.093 Uiso calc U . R 1 . .
H H10B 0.234145 0.557336 0.136575 0.093 Uiso calc U . R 1 . .
H H10C 0.1466 0.423459 0.188001 0.093 Uiso calc U . R 1 . .
C C9 0.30121(19) 0.56786(13) 0.27128(8) 0.0541(3) Uani d . . . 1 . .
H H9A 0.408565 0.638276 0.264799 0.065 Uiso calc U . R 1 . .
H H9B 0.182785 0.622727 0.285478 0.065 Uiso calc U . R 1 . .
C C8 0.35733(16) 0.46499(12) 0.34621(7) 0.0442(3) Uani d . . . 1 . .
C C7 0.51998(15) 0.36817(12) 0.35943(7) 0.0440(3) Uani d . . . 1 . .
C C3 0.50304(15) 0.29460(12) 0.44040(7) 0.0432(3) Uani d . . . 1 . .
C C4 0.67194(17) 0.18880(15) 0.46064(8) 0.0536(3) Uani d . . . 1 . .
H H4A 0.623154 0.088822 0.467972 0.064 Uiso calc U . R 1 . .
H H4B 0.750256 0.217763 0.514117 0.064 Uiso calc U . R 1 . .
C C6 0.70067(17) 0.32207(13) 0.31733(8) 0.0498(3) Uani d . . . 1 . .
C C5 0.79508(18) 0.20182(15) 0.37708(9) 0.0577(3) Uani d . . . 1 . .
H H5A 0.932408 0.227329 0.394358 0.069 Uiso calc U . R 1 . .
H H5B 0.794458 0.108319 0.345418 0.069 Uiso calc U . R 1 . .

loop_
_atom_site_aniso_label
_atom_site_aniso_U_11
_atom_site_aniso_U_22
_atom_site_aniso_U_33
_atom_site_aniso_U_12
_atom_site_aniso_U_13
_atom_site_aniso_U_23
O1 0.0571(5) 0.0882(7) 0.0573(5) 0.0167(4) 0.0231(4) 0.0131(4)
C1 0.0475(6) 0.0647(7) 0.0431(6) 0.0046(5) 0.0098(4) 0.0035(5)
O2 0.0693(6) 0.0783(6) 0.0600(5) 0.0041(5) 0.0309(4) 0.0003(4)
C2 0.0422(5) 0.0515(6) 0.0391(5) -0.0011(4) 0.0066(4) -0.0027(4)
N1 0.0421(4) 0.0487(5) 0.0436(5) 0.0026(3) 0.0099(4) -0.0022(4)
C10 0.0692(8) 0.0630(8) 0.0528(7) -0.0047(6) -0.0036(5) 0.0111(6)
C9 0.0632(7) 0.0472(6) 0.0532(7) 0.0050(5) 0.0157(5) 0.0062(5)
C8 0.0468(5) 0.0443(5) 0.0423(5) -0.0014(4) 0.0102(4) -0.0033(4)
C7 0.0458(5) 0.0462(6) 0.0409(5) -0.0017(4) 0.0101(4) -0.0049(4)
C3 0.0427(5) 0.0475(6) 0.0396(5) -0.0025(4) 0.0052(4) -0.0048(4)
C4 0.0480(6) 0.0591(7) 0.0538(6) 0.0060(5) 0.0048(5) 0.0008(5)
C6 0.0487(6) 0.0533(6) 0.0487(6) -0.0034(5) 0.0145(5) -0.0106(5)
C5 0.0484(6) 0.0619(7) 0.0638(7) 0.0071(5) 0.0122(5) -0.0067(6)

loop_
_atom_type_symbol
_atom_type_description
_atom_type_scat_dispersion_real
_atom_type_scat_dispersion_imag
_atom_type_scat_source
C C 0.0181 0.0091 'International Tables Vol C Tables 4.2.6.8 and 6.1.1.4'
H H 0.0000 0.0000 'International Tables Vol C Tables 4.2.6.8 and 6.1.1.4'
N N 0.0311 0.0180 'International Tables Vol C Tables 4.2.6.8 and 6.1.1.4'
O O 0.0492 0.0322 'International Tables Vol C Tables 4.2.6.8 and 6.1.1.4'

loop_
_geom_angle_atom_site_label_1
_geom_angle_atom_site_label_2
_geom_angle_atom_site_label_3
_geom_angle_site_symmetry_1
_geom_angle_site_symmetry_3
_geom_angle
_geom_angle_publ_flag
O1 C1 C2 . . 124.81(12) ?
O1 C1 H1 . . 117.6 ?
C2 C1 H1 . . 117.6 ?
C3 C2 N1 . . 106.09(9) ?
C3 C2 C1 . . 131.44(11) ?
N1 C2 C1 . . 122.48(10) ?
C8 N1 C2 . . 111.61(9) ?
C8 N1 H1N . . 124.2 ?
C2 N1 H1N . . 124.2 ?
C9 C10 H10A . . 109.5 ?
C9 C10 H10B . . 109.5 ?
H10A C10 H10B . . 109.5 ?
C9 C10 H10C . . 109.5 ?
H10A C10 H10C . . 109.5 ?
H10B C10 H10C . . 109.5 ?
C8 C9 C10 . . 112.21(10) ?
C8 C9 H9A . . 109.2 ?
C10 C9 H9A . . 109.2 ?
C8 C9 H9B . . 109.2 ?
C10 C9 H9B . . 109.2 ?
H9A C9 H9B . . 107.9 ?
N1 C8 C7 . . 106.04(9) ?
N1 C8 C9 . . 122.90(10) ?
C7 C8 C9 . . 131.05(10) ?
C3 C7 C8 . . 108.65(9) ?
C3 C7 C6 . . 110.57(10) ?
C8 C7 C6 . . 140.77(11) ?
C2 C3 C7 . . 107.61(10) ?
C2 C3 C4 . . 139.88(10) ?
C7 C3 C4 . . 112.51(9) ?
C3 C4 C5 . . 102.63(9) ?
C3 C4 H4A . . 111.2 ?
C5 C4 H4A . . 111.2 ?
C3 C4 H4B . . 111.2 ?
C5 C4 H4B . . 111.2 ?
H4A C4 H4B . . 109.2 ?
O2 C6 C7 . . 129.01(12) ?
O2 C6 C5 . . 124.93(10) ?
C7 C6 C5 . . 106.05(9) ?
C6 C5 C4 . . 108.00(9) ?
C6 C5 H5A . . 110.1 ?
C4 C5 H5A . . 110.1 ?
C6 C5 H5B . . 110.1 ?
C4 C5 H5B . . 110.1 ?
H5A C5 H5B . . 108.4 ?

loop_
_geom_bond_atom_site_label_1
_geom_bond_atom_site_label_2
_geom_bond_site_symmetry_2
_geom_bond_distance
_geom_bond_publ_flag
O1 C1 . 1.2241(14) ?
C1 C2 . 1.4244(15) ?
C1 H1 . 0.93 ?
O2 C6 . 1.2165(14) ?
C2 C3 . 1.3867(14) ?
C2 N1 . 1.3935(14) ?
N1 C8 . 1.3436(13) ?
N1 H1N . 0.86 ?
C10 C9 . 1.5176(18) ?
C10 H10A . 0.96 ?
C10 H10B . 0.96 ?
C10 H10C . 0.96 ?
C9 C8 . 1.4914(16) ?
C9 H9A . 0.97 ?
C9 H9B . 0.97 ?
C8 C7 . 1.4038(15) ?
C7 C3 . 1.3958(15) ?
C7 C6 . 1.4582(14) ?
C3 C4 . 1.5003(16) ?
C4 C5 . 1.5443(17) ?
C4 H4A . 0.97 ?
C4 H4B . 0.97 ?
C6 C5 . 1.5244(18) ?
C5 H5A . 0.97 ?
C5 H5B . 0.97 ?

loop_
_geom_torsion_atom_site_label_1
_geom_torsion_atom_site_label_2
_geom_torsion_atom_site_label_3
_geom_torsion_atom_site_label_4
_geom_torsion_site_symmetry_1
_geom_torsion_site_symmetry_2
_geom_torsion_site_symmetry_3
_geom_torsion_site_symmetry_4
_geom_torsion
_geom_torsion_publ_flag
O1 C1 C2 C3 . . . . -178.64(12) ?
O1 C1 C2 N1 . . . . 1.2(2) ?
C3 C2 N1 C8 . . . . -0.24(12) ?
C1 C2 N1 C8 . . . . 179.85(10) ?
C2 N1 C8 C7 . . . . 0.31(12) ?
C2 N1 C8 C9 . . . . 179.47(10) ?
C10 C9 C8 N1 . . . . -116.82(12) ?
C10 C9 C8 C7 . . . . 62.10(17) ?
N1 C8 C7 C3 . . . . -0.26(12) ?
C9 C8 C7 C3 . . . . -179.33(11) ?
N1 C8 C7 C6 . . . . -178.72(13) ?
C9 C8 C7 C6 . . . . 2.2(2) ?
N1 C2 C3 C7 . . . . 0.06(12) ?
C1 C2 C3 C7 . . . . 179.96(12) ?
N1 C2 C3 C4 . . . . 179.71(13) ?
C1 C2 C3 C4 . . . . -0.4(2) ?
C8 C7 C3 C2 . . . . 0.12(12) ?
C6 C7 C3 C2 . . . . 179.08(9) ?
C8 C7 C3 C4 . . . . -179.63(9) ?
C6 C7 C3 C4 . . . . -0.67(13) ?
C2 C3 C4 C5 . . . . 177.97(13) ?
C7 C3 C4 C5 . . . . -2.39(13) ?
C3 C7 C6 O2 . . . . -176.23(12) ?
C8 C7 C6 O2 . . . . 2.2(2) ?
C3 C7 C6 C5 . . . . 3.51(13) ?
C8 C7 C6 C5 . . . . -178.05(13) ?
O2 C6 C5 C4 . . . . 174.82(12) ?
C7 C6 C5 C4 . . . . -4.94(13) ?
C3 C4 C5 C6 . . . . 4.41(13) ?
